data_7717365
loop_
_publ_author_name
'Leitner, Daniel'
'Neururer, Florian Rochus'
'Hohloch, Stephan'

_publ_section_title
;
 Synthesis and Electrochemical Properties of Molybdenum Nitrido Complexes
 Supported by Redox-Active NHC and MIC Ligands
;
_journal_name_full 'Dalton Transactions'
_journal_paper_doi 10.1039/D4DT02405B
_journal_year 2024
_chemical_formula_moiety 'C35 H52 Mo N4 O3'
_chemical_formula_sum 'C35 H52 Mo N4 O3'
_chemical_formula_weight 672.74
_space_group_crystal_system orthorhombic
_space_group_IT_number 57
_space_group_name_Hall '-P 2c 2b'
_space_group_name_H-M_alt 'P b c m'
_atom_sites_solution_hydrogens geom
_atom_sites_solution_primary dual
_audit_creation_date 2023-02-04
_audit_creation_method
;
Olex2 1.5-alpha
(compiled 2022.11.02 svn.ra8b101fa for OlexSys, GUI svn.r6635)
;
_audit_update_record
;
2024-06-23 deposited with the CCDC.	2024-10-29 downloaded from the CCDC.
;
_cell_angle_alpha 90
_cell_angle_beta 90
_cell_angle_gamma 90
_cell_formula_units_Z 4
_cell_length_a 5.9259(3)
_cell_length_b 19.4438(7)
_cell_length_c 31.0776(13)
_cell_measurement_reflns_used 9931
_cell_measurement_temperature 173.00
_cell_measurement_theta_max 26.372
_cell_measurement_theta_min 2.622
_cell_volume 3580.8(3)
_computing_cell_refinement 'SAINT V8.40B (?, 2016)'
_computing_data_reduction 'SAINT V8.40B (?, 2016)'
_computing_molecular_graphics 'Olex2 1.5-alpha (Dolomanov et al., 2009)'
_computing_publication_material 'Olex2 1.5-alpha (Dolomanov et al., 2009)'
_computing_structure_refinement 'SHELXL 2014/7 (Sheldrick, 2015)'
_computing_structure_solution 'SHELXT 2014/5 (Sheldrick, 2014)'
_diffrn_ambient_temperature 173.00
_diffrn_measured_fraction_theta_full 0.999
_diffrn_measured_fraction_theta_max 0.999
_diffrn_measurement_device_type 'Bruker D8 Quest, Photon III'
_diffrn_measurement_method '\f and \w scans'
_diffrn_radiation_type MoK\a
_diffrn_radiation_wavelength 0.71073
_diffrn_reflns_av_R_equivalents 0.0540
_diffrn_reflns_av_unetI/netI 0.0256
_diffrn_reflns_Laue_measured_fraction_full 0.999
_diffrn_reflns_Laue_measured_fraction_max 0.999
_diffrn_reflns_limit_h_max 7
_diffrn_reflns_limit_h_min -7
_diffrn_reflns_limit_k_max 24
_diffrn_reflns_limit_k_min -21
_diffrn_reflns_limit_l_max 38
_diffrn_reflns_limit_l_min -38
_diffrn_reflns_number 39210
_diffrn_reflns_point_group_measured_fraction_full 0.999
_diffrn_reflns_point_group_measured_fraction_max 0.999
_diffrn_reflns_theta_full 25.242
_diffrn_reflns_theta_max 26.396
_diffrn_reflns_theta_min 2.195
_diffrn_source_current 1.0
_diffrn_source_power 0.05
_diffrn_source_voltage 50.0
_diffrn_standards_number 0
_exptl_absorpt_coefficient_mu 0.403
_exptl_absorpt_correction_T_max 0.7454
_exptl_absorpt_correction_T_min 0.5689
_exptl_absorpt_correction_type multi-scan
_exptl_absorpt_process_details
;
SADABS-2016/2 (Bruker,2016/2) was used for absorption correction.
wR2(int) was 0.1289 before and 0.0531 after correction.
The Ratio of minimum to maximum transmission is 0.7632.
The \l/2 correction factor is Not present.
;
_exptl_crystal_colour yellow
_exptl_crystal_colour_primary yellow
_exptl_crystal_density_diffrn 1.248
_exptl_crystal_description block
_exptl_crystal_F_000 1424
_exptl_crystal_size_max 0.25
_exptl_crystal_size_mid 0.1
_exptl_crystal_size_min 0.08
_refine_diff_density_max 0.263
_refine_diff_density_min -0.358
_refine_diff_density_rms 0.052
_refine_ls_extinction_method none
_refine_ls_goodness_of_fit_ref 1.067
_refine_ls_hydrogen_treatment constr
_refine_ls_matrix_type full
_refine_ls_number_parameters 216
_refine_ls_number_reflns 3746
_refine_ls_number_restraints 0
_refine_ls_restrained_S_all 1.067
_refine_ls_R_factor_all 0.0351
_refine_ls_R_factor_gt 0.0275
_refine_ls_shift/su_max 0.003
_refine_ls_shift/su_mean 0.000
_refine_ls_structure_factor_coef Fsqd
_refine_ls_weighting_details 'w=1/[\s^2^(Fo^2^)+(0.0249P)^2^+2.6426P] where P=(Fo^2^+2Fc^2^)/3'
_refine_ls_weighting_scheme calc
_refine_ls_wR_factor_gt 0.0634
_refine_ls_wR_factor_ref 0.0671
_reflns_Friedel_coverage 0.000
_reflns_number_gt 3286
_reflns_number_total 3746
_reflns_threshold_expression 'I > 2\s(I)'
_cod_data_source_file d4dt02405b2.cif
_cod_data_source_block sh_168n_0m
_cod_database_code 7717365
_shelx_shelxl_version_number 2014/7
_shelx_space_group_comment
;
The symmetry employed for this shelxl refinement is uniquely defined
by the following loop, which should always be used as a source of
symmetry information in preference to the above space-group names.
They are only intended as comments.
;
_shelx_estimated_absorpt_t_max 0.968
_shelx_estimated_absorpt_t_min 0.906
_olex2_refinement_description
;
1. Fixed Uiso
 At 1.2 times of:
  All C(H) groups
 At 1.5 times of:
  All C(H,H,H) groups
2. Shared sites
{C2, N2}
3. Uiso/Uaniso restraints and constraints
Uanis(C2) = Uanis(N2)
4. Others
 Fixed Sof: C2(0.5) H41B(0.5) H41C(0.5) C61(0.5) H61A(0.5) H61B(0.5) H61C(0.5)
 N2(0.5)
5.a Me refined with riding coordinates:
 C41(H41A,H41B,H41C)
5.b Aromatic/amide H refined with riding coordinates:
 C6(H6), C8(H8)
5.c Idealised Me refined as rotating group:
 C24(H24A,H24B,H24C), C23(H23A,H23B,H23C), C19(H19A,H19B,H19C), C18(H18A,H18B,
 H18C), C20(H20A,H20B,H20C), C22(H22A,H22B,H22C), C42(H42A,H42B,H42C), C61(H61A,
 H61B,H61C)
;
_olex2_submission_special_instructions 'No special instructions were received'

loop_
_space_group_symop_operation_xyz
'x, y, z'
'-x, -y, z+1/2'
'-x, y+1/2, -z+1/2'
'x, -y+1/2, -z'
'-x, -y, -z'
'x, y, -z-1/2'
'x, -y-1/2, z-1/2'
'-x, y-1/2, z'

loop_
_atom_site_label
_atom_site_type_symbol
_atom_site_fract_x
_atom_site_fract_y
_atom_site_fract_z
_atom_site_U_iso_or_equiv
_atom_site_adp_type
_atom_site_occupancy
_atom_site_site_symmetry_order
_atom_site_calc_flag
_atom_site_refinement_flags_posn
_atom_site_refinement_flags_adp
_atom_site_refinement_flags_occupancy
_atom_site_disorder_assembly
_atom_site_disorder_group
Mo1 Mo 0.46438(4) 0.78668(2) 0.7500 0.01738(7) Uani 1 2 d S T P A .
O1 O 0.3678(2) 0.78350(6) 0.68954(4) 0.0222(3) Uani 1 1 d . . . . .
O40 O 0.5272(3) 0.88243(9) 0.7500 0.0241(4) Uani 1 2 d S T P . .
N3 N -0.0348(3) 0.62601(7) 0.72873(5) 0.0231(3) Uani 1 1 d . . . . .
C2 C 0.1304(3) 0.66865(8) 0.71530(5) 0.0183(3) Uani 0.5 1 d . . P A 1
C1 C 0.2366(4) 0.69814(12) 0.7500 0.0184(5) Uani 1 2 d S T P . .
C10 C 0.3157(3) 0.73633(9) 0.65953(6) 0.0202(4) Uani 1 1 d . . . . .
C5 C 0.1880(3) 0.67812(9) 0.67066(6) 0.0199(4) Uani 1 1 d . . . . .
N10 N 0.7065(4) 0.74505(11) 0.7500 0.0270(5) Uani 1 2 d S T P . .
C9 C 0.3800(3) 0.74555(9) 0.61620(6) 0.0222(4) Uani 1 1 d . . . . .
C6 C 0.1266(3) 0.62934(9) 0.63984(6) 0.0224(4) Uani 1 1 d . . . . .
H6 H 0.0424 0.5900 0.6483 0.027 Uiso 1 1 calc R U . . .
C8 C 0.3133(3) 0.69609(10) 0.58673(6) 0.0255(4) Uani 1 1 d . . . . .
H8 H 0.3560 0.7022 0.5575 0.031 Uiso 1 1 calc R U . . .
C7 C 0.1865(3) 0.63753(9) 0.59734(6) 0.0240(4) Uani 1 1 d . . . . .
C40 C 0.7113(5) 0.93049(14) 0.7500 0.0313(7) Uani 1 2 d S T P . .
C21 C 0.5223(4) 0.80836(10) 0.60273(6) 0.0276(4) Uani 1 1 d . . . . .
C17 C 0.1193(4) 0.58585(10) 0.56225(6) 0.0286(4) Uani 1 1 d . . . . .
C24 C 0.7523(4) 0.80580(11) 0.62575(7) 0.0350(5) Uani 1 1 d . . . . .
H24A H 0.7286 0.8051 0.6570 0.052 Uiso 1 1 calc R U . . .
H24B H 0.8410 0.8464 0.6179 0.052 Uiso 1 1 calc R U . . .
H24C H 0.8336 0.7642 0.6170 0.052 Uiso 1 1 calc R U . . .
C23 C 0.3957(4) 0.87522(10) 0.61357(7) 0.0361(5) Uani 1 1 d . . . . .
H23A H 0.2515 0.8761 0.5981 0.054 Uiso 1 1 calc R U . . .
H23B H 0.4873 0.9148 0.6049 0.054 Uiso 1 1 calc R U . . .
H23C H 0.3676 0.8773 0.6446 0.054 Uiso 1 1 calc R U . . .
C19 C 0.3311(4) 0.55710(12) 0.54025(7) 0.0390(5) Uani 1 1 d . . . . .
H19A H 0.4167 0.5949 0.5273 0.058 Uiso 1 1 calc R U . . .
H19B H 0.2865 0.5244 0.5178 0.058 Uiso 1 1 calc R U . . .
H19C H 0.4252 0.5336 0.5616 0.058 Uiso 1 1 calc R U . . .
C18 C -0.0150(4) 0.52536(11) 0.58060(7) 0.0421(6) Uani 1 1 d . . . . .
H18A H 0.0770 0.5010 0.6019 0.063 Uiso 1 1 calc R U . . .
H18B H -0.0554 0.4938 0.5573 0.063 Uiso 1 1 calc R U . . .
H18C H -0.1527 0.5426 0.5944 0.063 Uiso 1 1 calc R U . . .
C20 C -0.0274(4) 0.62251(12) 0.52868(7) 0.0414(6) Uani 1 1 d . . . . .
H20A H -0.1633 0.6407 0.5426 0.062 Uiso 1 1 calc R U . . .
H20B H -0.0707 0.5898 0.5061 0.062 Uiso 1 1 calc R U . . .
H20C H 0.0582 0.6605 0.5159 0.062 Uiso 1 1 calc R U . . .
C22 C 0.5692(4) 0.80891(13) 0.55415(7) 0.0432(6) Uani 1 1 d . . . . .
H22A H 0.6568 0.7680 0.5464 0.065 Uiso 1 1 calc R U . . .
H22B H 0.6549 0.8503 0.5467 0.065 Uiso 1 1 calc R U . . .
H22C H 0.4258 0.8087 0.5384 0.065 Uiso 1 1 calc R U . . .
C42 C 0.6863(5) 0.97320(13) 0.79013(8) 0.0577(8) Uani 1 1 d . . . . .
H42A H 0.5353 0.9937 0.7909 0.087 Uiso 1 1 calc R U . . .
H42B H 0.8000 1.0098 0.7901 0.087 Uiso 1 1 calc R U . . .
H42C H 0.7075 0.9439 0.8155 0.087 Uiso 1 1 calc R U . . .
C41 C 0.9381(6) 0.8933(2) 0.7500 0.0731(14) Uani 1 2 d S T P . .
H41A H 1.0605 0.9272 0.7500 0.110 Uiso 0.5 1 calc R U P B -1
H41B H 0.9497 0.8644 0.7757 0.110 Uiso 0.5 1 calc R U P B -1
H41C H 0.9497 0.8644 0.7243 0.110 Uiso 0.5 1 calc R U P B -1
C61 C -0.2289(7) 0.59383(19) 0.71126(13) 0.0273(9) Uani 0.5 1 d . . P A .
H61A H -0.1914 0.5467 0.7026 0.041 Uiso 0.5 1 calc R U P . .
H61B H -0.2809 0.6198 0.6861 0.041 Uiso 0.5 1 calc R U P . .
H61C H -0.3487 0.5928 0.7330 0.041 Uiso 0.5 1 calc R U P . .
N2 N 0.1304(3) 0.66865(8) 0.71530(5) 0.0183(3) Uani 0.5 1 d . . P A 2

loop_
_atom_site_aniso_label
_atom_site_aniso_U_11
_atom_site_aniso_U_22
_atom_site_aniso_U_33
_atom_site_aniso_U_23
_atom_site_aniso_U_13
_atom_site_aniso_U_12
Mo1 0.01705(12) 0.01382(11) 0.02129(12) 0.000 0.000 -0.00127(9)
O1 0.0298(7) 0.0178(6) 0.0190(6) 0.0008(5) -0.0005(5) -0.0045(5)
O40 0.0220(10) 0.0177(8) 0.0325(10) 0.000 0.000 -0.0048(7)
N3 0.0212(8) 0.0148(7) 0.0334(8) 0.0005(6) 0.0002(7) -0.0020(6)
C2 0.0194(8) 0.0143(7) 0.0211(8) 0.0003(6) -0.0002(7) -0.0009(6)
C1 0.0203(13) 0.0156(11) 0.0194(12) 0.000 0.000 0.0008(10)
C10 0.0193(9) 0.0191(8) 0.0223(9) 0.0005(7) -0.0026(7) 0.0003(7)
C5 0.0208(9) 0.0198(8) 0.0190(9) 0.0023(7) -0.0004(7) 0.0003(7)
N10 0.0238(13) 0.0209(11) 0.0364(14) 0.000 0.000 0.0043(10)
C9 0.0210(9) 0.0229(9) 0.0227(9) 0.0052(7) -0.0011(8) 0.0003(8)
C6 0.0224(10) 0.0204(9) 0.0244(10) 0.0013(7) -0.0027(8) -0.0022(7)
C8 0.0278(10) 0.0304(10) 0.0182(9) 0.0029(8) -0.0005(8) -0.0012(8)
C7 0.0252(10) 0.0253(9) 0.0216(10) -0.0011(8) -0.0046(8) -0.0003(8)
C40 0.0313(17) 0.0220(13) 0.0405(17) 0.000 0.000 -0.0114(12)
C21 0.0288(11) 0.0279(10) 0.0261(10) 0.0063(8) 0.0019(8) -0.0064(8)
C17 0.0325(11) 0.0305(10) 0.0229(10) -0.0028(8) -0.0055(9) -0.0038(9)
C24 0.0269(11) 0.0400(12) 0.0380(12) 0.0028(10) 0.0023(9) -0.0078(9)
C23 0.0393(13) 0.0254(10) 0.0436(13) 0.0121(9) 0.0010(10) -0.0034(9)
C19 0.0430(14) 0.0395(12) 0.0343(12) -0.0119(10) -0.0031(10) 0.0006(10)
C18 0.0546(15) 0.0391(12) 0.0328(12) -0.0086(10) -0.0061(11) -0.0187(11)
C20 0.0451(14) 0.0442(13) 0.0348(12) -0.0042(10) -0.0171(11) -0.0022(11)
C22 0.0542(16) 0.0460(13) 0.0295(12) 0.0084(10) 0.0070(11) -0.0182(12)
C42 0.079(2) 0.0458(14) 0.0487(16) -0.0108(12) 0.0061(14) -0.0371(14)
C41 0.0219(19) 0.049(2) 0.148(5) 0.000 0.000 -0.0145(17)
C61 0.025(2) 0.0261(19) 0.031(2) -0.0032(16) -0.0004(17) -0.0087(16)
N2 0.0194(8) 0.0143(7) 0.0211(8) 0.0003(6) -0.0002(7) -0.0009(6)

loop_
_atom_type_symbol
_atom_type_description
_atom_type_scat_dispersion_real
_atom_type_scat_dispersion_imag
_atom_type_scat_source
C C 0.0033 0.0016 'International Tables Vol C Tables 4.2.6.8 and 6.1.1.4'
H H 0.0000 0.0000 'International Tables Vol C Tables 4.2.6.8 and 6.1.1.4'
Mo Mo -1.6832 0.6857 'International Tables Vol C Tables 4.2.6.8 and 6.1.1.4'
N N 0.0061 0.0033 'International Tables Vol C Tables 4.2.6.8 and 6.1.1.4'
O O 0.0106 0.0060 'International Tables Vol C Tables 4.2.6.8 and 6.1.1.4'

loop_
_geom_angle_atom_site_label_1
_geom_angle_atom_site_label_2
_geom_angle_atom_site_label_3
_geom_angle
_geom_angle_site_symmetry_1
_geom_angle_site_symmetry_3
_geom_angle_publ_flag
O1 Mo1 O1 145.94(8) . 6_557 ?
O1 Mo1 C1 78.20(4) 6_557 . ?
O1 Mo1 C1 78.20(4) . . ?
O40 Mo1 O1 95.04(4) . 6_557 ?
O40 Mo1 O1 95.04(4) . . ?
O40 Mo1 C1 153.20(9) . . ?
N10 Mo1 O1 103.78(4) . 6_557 ?
N10 Mo1 O1 103.78(4) . . ?
N10 Mo1 O40 108.13(10) . . ?
N10 Mo1 C1 98.68(10) . . ?
C10 O1 Mo1 138.76(11) . . ?
C40 O40 Mo1 141.87(17) . . ?
N3 N3 C2 108.03(10) 6_557 . ?
N3 N3 C61 112.51(18) 6_557 . ?
N3 N3 N2 108.03(10) 6_557 . ?
C2 N3 C61 137.9(2) . . ?
N2 N3 C61 137.9(2) . . ?
N3 C2 C1 110.25(15) . . ?
N3 C2 C5 123.26(15) . . ?
C1 C2 C5 126.44(16) . . ?
C2 C1 Mo1 127.66(10) 6_557 . ?
C2 C1 Mo1 127.67(10) . . ?
C2 C1 C2 103.4(2) . 6_557 ?
N2 C1 Mo1 127.66(10) 6_557 . ?
N2 C1 Mo1 127.67(10) . . ?
N2 C1 N2 103.4(2) . 6_557 ?
O1 C10 C5 120.20(16) . . ?
O1 C10 C9 120.89(16) . . ?
C5 C10 C9 118.87(16) . . ?
C10 C5 C2 117.88(16) . . ?
C10 C5 N2 117.88(16) . . ?
C6 C5 C2 120.80(16) . . ?
C6 C5 C10 121.27(17) . . ?
C6 C5 N2 120.80(16) . . ?
C10 C9 C21 120.50(16) . . ?
C8 C9 C10 117.74(17) . . ?
C8 C9 C21 121.75(17) . . ?
C5 C6 H6 119.6 . . ?
C7 C6 C5 120.81(17) . . ?
C7 C6 H6 119.6 . . ?
C9 C8 H8 118.0 . . ?
C9 C8 C7 124.10(17) . . ?
C7 C8 H8 118.0 . . ?
C6 C7 C8 117.20(17) . . ?
C6 C7 C17 122.61(17) . . ?
C8 C7 C17 120.19(17) . . ?
O40 C40 C42 106.51(18) . . ?
O40 C40 C42 106.51(18) . 6_557 ?
O40 C40 C41 111.1(2) . . ?
C42 C40 C42 111.9(3) . 6_557 ?
C42 C40 C41 110.3(2) 6_557 . ?
C42 C40 C41 110.4(2) . . ?
C24 C21 C9 109.40(16) . . ?
C23 C21 C9 110.07(16) . . ?
C23 C21 C24 110.92(18) . . ?
C22 C21 C9 111.82(17) . . ?
C22 C21 C24 107.27(18) . . ?
C22 C21 C23 107.32(18) . . ?
C19 C17 C7 110.06(17) . . ?
C18 C17 C7 111.91(17) . . ?
C18 C17 C19 108.14(18) . . ?
C18 C17 C20 108.40(18) . . ?
C20 C17 C7 109.02(17) . . ?
C20 C17 C19 109.26(18) . . ?
C21 C24 H24A 109.5 . . ?
C21 C24 H24B 109.5 . . ?
C21 C24 H24C 109.5 . . ?
H24A C24 H24B 109.5 . . ?
H24A C24 H24C 109.5 . . ?
H24B C24 H24C 109.5 . . ?
C21 C23 H23A 109.5 . . ?
C21 C23 H23B 109.5 . . ?
C21 C23 H23C 109.5 . . ?
H23A C23 H23B 109.5 . . ?
H23A C23 H23C 109.5 . . ?
H23B C23 H23C 109.5 . . ?
C17 C19 H19A 109.5 . . ?
C17 C19 H19B 109.5 . . ?
C17 C19 H19C 109.5 . . ?
H19A C19 H19B 109.5 . . ?
H19A C19 H19C 109.5 . . ?
H19B C19 H19C 109.5 . . ?
C17 C18 H18A 109.5 . . ?
C17 C18 H18B 109.5 . . ?
C17 C18 H18C 109.5 . . ?
H18A C18 H18B 109.5 . . ?
H18A C18 H18C 109.5 . . ?
H18B C18 H18C 109.5 . . ?
C17 C20 H20A 109.5 . . ?
C17 C20 H20B 109.5 . . ?
C17 C20 H20C 109.5 . . ?
H20A C20 H20B 109.5 . . ?
H20A C20 H20C 109.5 . . ?
H20B C20 H20C 109.5 . . ?
C21 C22 H22A 109.5 . . ?
C21 C22 H22B 109.5 . . ?
C21 C22 H22C 109.5 . . ?
H22A C22 H22B 109.5 . . ?
H22A C22 H22C 109.5 . . ?
H22B C22 H22C 109.5 . . ?
C40 C42 H42A 109.5 . . ?
C40 C42 H42B 109.5 . . ?
C40 C42 H42C 109.5 . . ?
H42A C42 H42B 109.5 . . ?
H42A C42 H42C 109.5 . . ?
H42B C42 H42C 109.5 . . ?
C40 C41 H41A 109.5 . . ?
C40 C41 H41B 109.5 . . ?
C40 C41 H41C 109.5 . . ?
H41A C41 H41B 109.5 . . ?
H41A C41 H41C 109.5 . . ?
H41B C41 H41C 109.5 . . ?
N3 C61 H61A 109.5 . . ?
N3 C61 H61B 109.5 . . ?
N3 C61 H61C 109.5 . . ?
H61A C61 H61B 109.5 . . ?
H61A C61 H61C 109.5 . . ?
H61B C61 H61C 109.5 . . ?
N3 N2 C1 110.25(15) . . ?
N3 N2 C5 123.26(15) . . ?
C1 N2 C5 126.44(16) . . ?

loop_
_geom_bond_atom_site_label_1
_geom_bond_atom_site_label_2
_geom_bond_distance
_geom_bond_site_symmetry_2
_geom_bond_publ_flag
Mo1 O1 1.9651(12) 6_557 ?
Mo1 O1 1.9650(12) . ?
Mo1 O40 1.8987(17) . ?
Mo1 C1 2.188(2) . ?
Mo1 N10 1.648(2) . ?
O1 C10 1.344(2) . ?
O40 C40 1.436(3) . ?
N3 N3 1.322(3) 6_557 ?
N3 C2 1.349(2) . ?
N3 C61 1.418(4) . ?
N3 N2 1.349(2) . ?
C2 C1 1.374(2) . ?
C2 C5 1.440(2) . ?
C1 C2 1.374(2) 6_557 ?
C1 N2 1.374(2) 6_557 ?
C1 N2 1.374(2) . ?
C10 C5 1.405(2) . ?
C10 C9 1.411(3) . ?
C5 C6 1.396(2) . ?
C5 N2 1.440(2) . ?
C9 C8 1.386(3) . ?
C9 C21 1.542(3) . ?
C6 H6 0.9500 . ?
C6 C7 1.377(3) . ?
C8 H8 0.9500 . ?
C8 C7 1.404(3) . ?
C7 C17 1.535(3) . ?
C40 C42 1.506(3) . ?
C40 C42 1.506(3) 6_557 ?
C40 C41 1.526(5) . ?
C21 C24 1.540(3) . ?
C21 C23 1.538(3) . ?
C21 C22 1.535(3) . ?
C17 C19 1.534(3) . ?
C17 C18 1.531(3) . ?
C17 C20 1.534(3) . ?
C24 H24A 0.9800 . ?
C24 H24B 0.9800 . ?
C24 H24C 0.9800 . ?
C23 H23A 0.9800 . ?
C23 H23B 0.9800 . ?
C23 H23C 0.9800 . ?
C19 H19A 0.9800 . ?
C19 H19B 0.9800 . ?
C19 H19C 0.9800 . ?
C18 H18A 0.9800 . ?
C18 H18B 0.9800 . ?
C18 H18C 0.9800 . ?
C20 H20A 0.9800 . ?
C20 H20B 0.9800 . ?
C20 H20C 0.9800 . ?
C22 H22A 0.9800 . ?
C22 H22B 0.9800 . ?
C22 H22C 0.9800 . ?
C42 H42A 0.9800 . ?
C42 H42B 0.9800 . ?
C42 H42C 0.9800 . ?
C41 H41A 0.9800 . ?
C41 H41B 0.9800 . ?
C41 H41C 0.9800 . ?
C61 H61A 0.9800 . ?
C61 H61B 0.9800 . ?
C61 H61C 0.9800 . ?

loop_
_geom_torsion_atom_site_label_1
_geom_torsion_atom_site_label_2
_geom_torsion_atom_site_label_3
_geom_torsion_atom_site_label_4
_geom_torsion
_geom_torsion_site_symmetry_1
_geom_torsion_site_symmetry_2
_geom_torsion_site_symmetry_3
_geom_torsion_site_symmetry_4
_geom_torsion_publ_flag
Mo1 O1 C10 C5 40.8(3) . . . . ?
Mo1 O1 C10 C9 -141.67(16) . . . . ?
Mo1 O40 C40 C42 120.23(19) . . . 6_557 ?
Mo1 O40 C40 C42 -120.24(19) . . . . ?
Mo1 O40 C40 C41 0.0 . . . . ?
Mo1 C1 N2 N3 -165.79(15) . . . . ?
Mo1 C1 N2 C5 16.8(3) . . . . ?
O1 Mo1 O40 C40 -106.29(4) . . . . ?
O1 Mo1 O40 C40 106.29(4) 6_557 . . . ?
O1 C10 C5 C2 -4.4(3) . . . . ?
O1 C10 C5 C6 178.29(17) . . . . ?
O1 C10 C5 N2 -4.4(3) . . . . ?
O1 C10 C9 C8 -177.66(17) . . . . ?
O1 C10 C9 C21 3.1(3) . . . . ?
N3 N3 C2 C1 -1.36(16) 6_557 . . . ?
N3 N3 C2 C5 176.17(13) 6_557 . . . ?
N3 N3 N2 C1 -1.36(16) 6_557 . . . ?
N3 N3 N2 C5 176.17(13) 6_557 . . . ?
N3 C2 C1 Mo1 -165.79(15) . . . . ?
N3 C2 C1 C2 2.1(3) . . . 6_557 ?
N3 C2 C5 C10 162.73(16) . . . . ?
N3 C2 C5 C6 -19.9(3) . . . . ?
C2 C5 C6 C7 -178.38(17) . . . . ?
C1 Mo1 O40 C40 180.0 . . . . ?
C1 C2 C5 C10 -20.1(3) . . . . ?
C1 C2 C5 C6 157.2(2) . . . . ?
C10 C5 C6 C7 -1.1(3) . . . . ?
C10 C5 N2 N3 162.73(16) . . . . ?
C10 C5 N2 C1 -20.1(3) . . . . ?
C10 C9 C8 C7 -0.1(3) . . . . ?
C10 C9 C21 C24 62.4(2) . . . . ?
C10 C9 C21 C23 -59.7(2) . . . . ?
C10 C9 C21 C22 -178.94(19) . . . . ?
C5 C2 C1 Mo1 16.8(3) . . . . ?
C5 C2 C1 C2 -175.36(11) . . . 6_557 ?
C5 C10 C9 C8 -0.1(3) . . . . ?
C5 C10 C9 C21 -179.36(17) . . . . ?
C5 C6 C7 C8 0.8(3) . . . . ?
C5 C6 C7 C17 -178.97(18) . . . . ?
N10 Mo1 O40 C40 0.0 . . . . ?
C9 C10 C5 C2 178.06(16) . . . . ?
C9 C10 C5 C6 0.7(3) . . . . ?
C9 C10 C5 N2 178.06(16) . . . . ?
C9 C8 C7 C6 -0.2(3) . . . . ?
C9 C8 C7 C17 179.59(18) . . . . ?
C6 C5 N2 N3 -19.9(3) . . . . ?
C6 C5 N2 C1 157.2(2) . . . . ?
C6 C7 C17 C19 -121.3(2) . . . . ?
C6 C7 C17 C18 -1.0(3) . . . . ?
C6 C7 C17 C20 118.9(2) . . . . ?
C8 C9 C21 C24 -116.9(2) . . . . ?
C8 C9 C21 C23 121.0(2) . . . . ?
C8 C9 C21 C22 1.8(3) . . . . ?
C8 C7 C17 C19 58.9(2) . . . . ?
C8 C7 C17 C18 179.18(19) . . . . ?
C8 C7 C17 C20 -60.9(2) . . . . ?
C21 C9 C8 C7 179.11(18) . . . . ?
C61 N3 C2 C1 162.4(3) . . . . ?
C61 N3 C2 C5 -20.1(4) . . . . ?
C61 N3 N2 C1 162.4(3) . . . . ?
C61 N3 N2 C5 -20.1(4) . . . . ?
N2 C1 N2 N3 2.1(3) 6_557 . . . ?
N2 C1 N2 C5 -175.36(11) 6_557 . . . ?
N2 C5 C6 C7 -178.38(17) . . . . ?
